data_7719711
loop_
_publ_author_name
'Rayasingh, Amlan Ranjan'
'Manivannan, Vadivelu'

_publ_section_title
;
 Group 10 complexes of benzothiazolehydrazone- and
 imidazo[1,5-<i>a</i>]pyridine-based ligands: structural artistry,
 biophysical study, and catalytic activity.
;
_journal_issue 45
_journal_name_full 'Dalton transactions (Cambridge, England : 2003)'
_journal_page_first 16939
_journal_page_last 16954
_journal_paper_doi 10.1039/d5dt02077h
_journal_volume 54
_journal_year 2025
_chemical_formula_moiety 'C28 H22 N3 Ni O2 P S'
_chemical_formula_sum 'C28 H22 N3 Ni O2 P S'
_chemical_formula_weight 554.22
_space_group_crystal_system monoclinic
_space_group_IT_number 14
_space_group_name_Hall '-P 2yn'
_space_group_name_H-M_alt 'P 1 21/n 1'
_atom_sites_solution_hydrogens geom
_audit_creation_date 2025-04-26
_audit_creation_method
;
Olex2 1.5
(compiled 2021.12.09 svn.r5202d8cf for OlexSys, GUI svn.r6439)
;
_audit_update_record
;
2025-05-22 deposited with the CCDC.	2025-10-17 downloaded from the CCDC.
;
_cell_angle_alpha 90
_cell_angle_beta 99.029(2)
_cell_angle_gamma 90
_cell_formula_units_Z 4
_cell_length_a 10.6337(7)
_cell_length_b 17.0662(12)
_cell_length_c 14.0797(10)
_cell_measurement_reflns_used 9956
_cell_measurement_temperature 295.00
_cell_measurement_theta_max 27.45
_cell_measurement_theta_min 2.80
_cell_volume 2523.5(3)
_computing_cell_refinement 'SAINT V8.40B (?, 2016)'
_computing_data_reduction 'SAINT V8.40B (?, 2016)'
_computing_molecular_graphics 'Olex2 1.5 (Dolomanov et al., 2009)'
_computing_publication_material 'Olex2 1.5 (Dolomanov et al., 2009)'
_computing_structure_refinement 'XL  (Sheldrick, 2008)'
_diffrn_ambient_temperature 295.00
_diffrn_detector 'CCD area detector'
_diffrn_detector_area_resol_mean 7.9
_diffrn_detector_type 'Bruker SMART CCD 1K area detector'
_diffrn_measured_fraction_theta_full 0.992
_diffrn_measured_fraction_theta_max 0.993
_diffrn_measurement_device 'three-circle diffractometer'
_diffrn_measurement_device_type 'Bruker APEX-II CCD'
_diffrn_measurement_method '\f and \w scans'
_diffrn_radiation_monochromator graphite
_diffrn_radiation_probe x-ray
_diffrn_radiation_type MoK\a
_diffrn_radiation_wavelength 0.71073
_diffrn_reflns_av_R_equivalents 0.0256
_diffrn_reflns_av_unetI/netI 0.0124
_diffrn_reflns_Laue_measured_fraction_full 0.992
_diffrn_reflns_Laue_measured_fraction_max 0.993
_diffrn_reflns_limit_h_max 13
_diffrn_reflns_limit_h_min -13
_diffrn_reflns_limit_k_max 22
_diffrn_reflns_limit_k_min -22
_diffrn_reflns_limit_l_max 18
_diffrn_reflns_limit_l_min -18
_diffrn_reflns_number 69204
_diffrn_reflns_point_group_measured_fraction_full 0.992
_diffrn_reflns_point_group_measured_fraction_max 0.993
_diffrn_reflns_theta_full 25.242
_diffrn_reflns_theta_max 27.495
_diffrn_reflns_theta_min 2.607
_diffrn_source 'sealed X-ray tube'
_diffrn_source_current 1.41
_diffrn_source_power 0.0705
_diffrn_source_target Mo
_diffrn_source_voltage 50.0
_diffrn_standards_number 0
_exptl_absorpt_coefficient_mu 0.947
_exptl_absorpt_correction_T_max 0.7456
_exptl_absorpt_correction_T_min 0.6233
_exptl_absorpt_correction_type multi-scan
_exptl_absorpt_process_details
;
SADABS-2016/2 (Bruker,2016/2) was used for absorption correction.
wR2(int) was 0.1019 before and 0.0429 after correction.
The Ratio of minimum to maximum transmission is 0.8360.
The \l/2 correction factor is Not present.
;
_exptl_crystal_colour 'metallic greenish brown'
_exptl_crystal_colour_lustre metallic
_exptl_crystal_colour_modifier greenish
_exptl_crystal_colour_primary brown
_exptl_crystal_density_diffrn 1.459
_exptl_crystal_description block
_exptl_crystal_F_000 1144
_exptl_crystal_size_max 0.18
_exptl_crystal_size_mid 0.12
_exptl_crystal_size_min 0.08
_refine_diff_density_max 0.295
_refine_diff_density_min -0.321
_refine_diff_density_rms 0.049
_refine_ls_extinction_method none
_refine_ls_goodness_of_fit_ref 1.160
_refine_ls_hydrogen_treatment constr
_refine_ls_matrix_type full
_refine_ls_number_parameters 326
_refine_ls_number_reflns 5754
_refine_ls_number_restraints 0
_refine_ls_restrained_S_all 1.160
_refine_ls_R_factor_all 0.0428
_refine_ls_R_factor_gt 0.0322
_refine_ls_shift/su_max 0.001
_refine_ls_shift/su_mean 0.000
_refine_ls_structure_factor_coef Fsqd
_refine_ls_weighting_details 'w=1/[\s^2^(Fo^2^)+(0.0200P)^2^+1.7837P] where P=(Fo^2^+2Fc^2^)/3'
_refine_ls_weighting_scheme calc
_refine_ls_wR_factor_gt 0.0681
_refine_ls_wR_factor_ref 0.0786
_reflns_Friedel_coverage 0.000
_reflns_number_gt 4981
_reflns_number_total 5754
_reflns_threshold_expression 'I > 2\s(I)'
_cod_data_source_file d5dt02077h2.cif
_cod_data_source_block 1d
_cod_depositor_comments 'Adding full bibliography for 7719702--7719718.cif.'
_cod_database_code 7719711
_shelx_shelxl_version_number 2019/1
_shelx_space_group_comment
;
The symmetry employed for this shelxl refinement is uniquely defined
by the following loop, which should always be used as a source of
symmetry information in preference to the above space-group names.
They are only intended as comments.
;
_shelx_estimated_absorpt_t_max 0.928
_shelx_estimated_absorpt_t_min 0.848
_olex2_refinement_description
;
1. Fixed Uiso
 At 1.2 times of:
  All C(H) groups
 At 1.5 times of:
  All C(H,H,H) groups
2.a Aromatic/amide H refined with riding coordinates:
 C1(H1), C14(H14), C3(H3), C4(H4), C9(H9), C10(H10), C11(H11), C12(H12),
 C8(H8), C17(H17), C18(H18), C19(H19), C20(H20), C21(H21), C23(H23), C24(H24),
 C25(H25), C26(H26), C27(H27)
2.b Idealised Me refined as rotating group:
 C28(H28A,H28B,H28C)
;
_olex2_submission_special_instructions 'No special instructions were received'

loop_
_space_group_symop_operation_xyz
'x, y, z'
'-x+1/2, y+1/2, -z+1/2'
'-x, -y, -z'
'x-1/2, -y-1/2, z-1/2'

loop_
_atom_site_label
_atom_site_type_symbol
_atom_site_fract_x
_atom_site_fract_y
_atom_site_fract_z
_atom_site_U_iso_or_equiv
_atom_site_adp_type
_atom_site_occupancy
_atom_site_site_symmetry_order
_atom_site_calc_flag
_atom_site_refinement_flags_posn
_atom_site_refinement_flags_adp
_atom_site_refinement_flags_occupancy
_atom_site_disorder_assembly
_atom_site_disorder_group
Ni1 Ni 0.59769(2) 0.46399(2) 0.68600(2) 0.03188(7) Uani 1 1 d . . . . .
S1 S 0.38048(6) 0.26081(3) 0.57572(4) 0.05354(15) Uani 1 1 d . . . . .
P1 P 0.75113(4) 0.54764(3) 0.69876(3) 0.03288(11) Uani 1 1 d . . . . .
O1 O 0.57518(13) 0.49827(8) 0.80887(9) 0.0389(3) Uani 1 1 d . . . . .
O2 O 0.39586(15) 0.55718(10) 0.74306(11) 0.0547(4) Uani 1 1 d . . . . .
N3 N 0.48817(15) 0.37507(9) 0.68094(11) 0.0368(3) Uani 1 1 d . . . . .
N2 N 0.53418(16) 0.37090(10) 0.52310(12) 0.0410(4) Uani 1 1 d . . . . .
N1 N 0.61124(14) 0.43445(9) 0.55895(11) 0.0339(3) Uani 1 1 d . . . . .
C6 C 0.42164(18) 0.33211(11) 0.74066(15) 0.0394(4) Uani 1 1 d . . . . .
C1 C 0.4153(2) 0.34616(12) 0.83693(16) 0.0463(5) Uani 1 1 d . . . . .
H1 H 0.459422 0.387983 0.868800 0.056 Uiso 1 1 calc R U . . .
C14 C 0.3424(2) 0.29713(14) 0.88509(18) 0.0541(5) Uani 1 1 d . . . . .
H14 H 0.337570 0.306744 0.949433 0.065 Uiso 1 1 calc R U . . .
C3 C 0.2768(2) 0.23426(15) 0.8393(2) 0.0616(6) Uani 1 1 d . . . . .
H3 H 0.227677 0.202553 0.872765 0.074 Uiso 1 1 calc R U . . .
C4 C 0.2838(2) 0.21837(14) 0.7443(2) 0.0600(6) Uani 1 1 d . . . . .
H4 H 0.241140 0.175590 0.713565 0.072 Uiso 1 1 calc R U . . .
C5 C 0.3559(2) 0.26753(12) 0.69544(16) 0.0470(5) Uani 1 1 d . . . . .
C2 C 0.47665(18) 0.34430(11) 0.59242(14) 0.0392(4) Uani 1 1 d . . . . .
C7 C 0.80475(18) 0.57260(12) 0.58751(13) 0.0384(4) Uani 1 1 d . . . . .
C9 C 0.8875(2) 0.63522(14) 0.58246(16) 0.0496(5) Uani 1 1 d . . . . .
H9 H 0.913724 0.665320 0.637036 0.060 Uiso 1 1 calc R U . . .
C10 C 0.9312(2) 0.65340(16) 0.49749(17) 0.0602(6) Uani 1 1 d . . . . .
H10 H 0.987744 0.694730 0.495547 0.072 Uiso 1 1 calc R U . . .
C11 C 0.8907(2) 0.61004(16) 0.41584(17) 0.0589(6) Uani 1 1 d . . . . .
H11 H 0.919850 0.622164 0.358683 0.071 Uiso 1 1 calc R U . . .
C12 C 0.8072(2) 0.54888(14) 0.41877(15) 0.0490(5) Uani 1 1 d . . . . .
H12 H 0.780099 0.520223 0.363128 0.059 Uiso 1 1 calc R U . . .
C13 C 0.76203(18) 0.52885(12) 0.50391(13) 0.0370(4) Uani 1 1 d . . . . .
C8 C 0.67205(18) 0.46466(11) 0.49487(13) 0.0369(4) Uani 1 1 d . . . . .
H8 H 0.655425 0.441724 0.434275 0.044 Uiso 1 1 calc R U . . .
C15 C 0.47883(19) 0.54367(11) 0.81151(13) 0.0375(4) Uani 1 1 d . . . . .
C16 C 0.72069(18) 0.64078(11) 0.75245(13) 0.0359(4) Uani 1 1 d . . . . .
C17 C 0.7909(2) 0.66657(12) 0.83812(15) 0.0440(4) Uani 1 1 d . . . . .
H17 H 0.857299 0.636171 0.869461 0.053 Uiso 1 1 calc R U . . .
C18 C 0.7619(2) 0.73775(14) 0.87700(17) 0.0529(6) Uani 1 1 d . . . . .
H18 H 0.808585 0.754855 0.934678 0.063 Uiso 1 1 calc R U . . .
C19 C 0.6648(2) 0.78286(14) 0.8308(2) 0.0592(6) Uani 1 1 d . . . . .
H19 H 0.646932 0.831034 0.856551 0.071 Uiso 1 1 calc R U . . .
C20 C 0.5935(3) 0.75723(14) 0.7465(2) 0.0606(6) Uani 1 1 d . . . . .
H20 H 0.526771 0.787830 0.715984 0.073 Uiso 1 1 calc R U . . .
C21 C 0.6205(2) 0.68626(13) 0.70673(16) 0.0485(5) Uani 1 1 d . . . . .
H21 H 0.572019 0.669031 0.649812 0.058 Uiso 1 1 calc R U . . .
C22 C 0.88751(18) 0.50505(12) 0.77674(14) 0.0390(4) Uani 1 1 d . . . . .
C23 C 1.0118(2) 0.51965(18) 0.76423(18) 0.0618(7) Uani 1 1 d . . . . .
H23 H 1.028115 0.551374 0.713844 0.074 Uiso 1 1 calc R U . . .
C24 C 1.1121(2) 0.4872(2) 0.8265(2) 0.0762(9) Uani 1 1 d . . . . .
H24 H 1.195450 0.497348 0.817619 0.091 Uiso 1 1 calc R U . . .
C25 C 1.0897(3) 0.44055(18) 0.90052(19) 0.0684(7) Uani 1 1 d . . . . .
H25 H 1.157482 0.418752 0.941802 0.082 Uiso 1 1 calc R U . . .
C26 C 0.9674(3) 0.42579(17) 0.9141(2) 0.0685(7) Uani 1 1 d . . . . .
H26 H 0.952207 0.394423 0.965140 0.082 Uiso 1 1 calc R U . . .
C27 C 0.8659(2) 0.45746(14) 0.85209(18) 0.0549(6) Uani 1 1 d . . . . .
H27 H 0.782849 0.446656 0.861178 0.066 Uiso 1 1 calc R U . . .
C28 C 0.4759(3) 0.58203(16) 0.90751(16) 0.0621(6) Uani 1 1 d . . . . .
H28A H 0.545343 0.562816 0.953424 0.093 Uiso 1 1 calc R U . . .
H28B H 0.396796 0.569966 0.929083 0.093 Uiso 1 1 calc R U . . .
H28C H 0.483529 0.637768 0.901181 0.093 Uiso 1 1 calc R U . . .

loop_
_atom_site_aniso_label
_atom_site_aniso_U_11
_atom_site_aniso_U_22
_atom_site_aniso_U_33
_atom_site_aniso_U_23
_atom_site_aniso_U_13
_atom_site_aniso_U_12
Ni1 0.03243(12) 0.03179(13) 0.03095(12) -0.00465(9) 0.00351(9) -0.00191(9)
S1 0.0562(3) 0.0446(3) 0.0581(3) -0.0141(2) 0.0034(3) -0.0156(2)
P1 0.0326(2) 0.0361(2) 0.0293(2) -0.00441(18) 0.00287(17) -0.00301(18)
O1 0.0417(7) 0.0392(7) 0.0362(7) -0.0045(5) 0.0070(5) -0.0013(6)
O2 0.0525(9) 0.0631(10) 0.0465(9) -0.0073(7) 0.0010(7) 0.0102(8)
N3 0.0381(8) 0.0339(8) 0.0378(8) -0.0048(6) 0.0040(6) -0.0037(6)
N2 0.0443(9) 0.0371(8) 0.0401(9) -0.0099(7) 0.0018(7) -0.0039(7)
N1 0.0337(7) 0.0316(7) 0.0349(8) -0.0061(6) 0.0007(6) 0.0010(6)
C6 0.0350(9) 0.0344(9) 0.0475(11) 0.0026(8) 0.0027(8) -0.0017(7)
C1 0.0516(12) 0.0403(11) 0.0476(11) 0.0021(9) 0.0097(9) -0.0062(9)
C14 0.0559(13) 0.0526(13) 0.0547(13) 0.0111(10) 0.0114(10) -0.0029(10)
C3 0.0575(14) 0.0556(14) 0.0723(17) 0.0177(12) 0.0122(12) -0.0116(11)
C4 0.0549(13) 0.0454(12) 0.0775(17) 0.0037(12) 0.0034(12) -0.0171(10)
C5 0.0433(11) 0.0387(10) 0.0566(13) -0.0015(9) 0.0003(9) -0.0066(9)
C2 0.0382(9) 0.0335(9) 0.0433(10) -0.0059(8) -0.0014(8) -0.0006(7)
C7 0.0353(9) 0.0446(10) 0.0354(9) -0.0019(8) 0.0063(7) -0.0027(8)
C9 0.0503(12) 0.0563(13) 0.0427(11) -0.0059(9) 0.0084(9) -0.0158(10)
C10 0.0574(14) 0.0717(16) 0.0540(13) 0.0007(12) 0.0158(11) -0.0239(12)
C11 0.0587(14) 0.0787(17) 0.0424(12) 0.0007(11) 0.0179(10) -0.0164(12)
C12 0.0483(12) 0.0644(14) 0.0351(10) -0.0051(9) 0.0095(9) -0.0056(10)
C13 0.0345(9) 0.0439(10) 0.0323(9) -0.0024(8) 0.0041(7) 0.0018(8)
C8 0.0391(10) 0.0418(10) 0.0292(9) -0.0058(7) 0.0034(7) 0.0031(8)
C15 0.0421(10) 0.0375(10) 0.0338(9) -0.0037(7) 0.0087(8) -0.0050(8)
C16 0.0386(9) 0.0340(9) 0.0358(9) -0.0034(7) 0.0082(7) -0.0064(7)
C17 0.0429(10) 0.0459(11) 0.0426(10) -0.0090(9) 0.0049(8) -0.0080(9)
C18 0.0565(13) 0.0524(13) 0.0521(12) -0.0210(10) 0.0159(10) -0.0184(11)
C19 0.0654(15) 0.0390(11) 0.0792(17) -0.0152(11) 0.0301(13) -0.0082(11)
C20 0.0616(15) 0.0447(12) 0.0760(17) 0.0014(12) 0.0122(13) 0.0103(11)
C21 0.0526(12) 0.0451(11) 0.0466(11) -0.0013(9) 0.0036(9) 0.0022(9)
C22 0.0383(10) 0.0419(10) 0.0354(9) -0.0073(8) 0.0012(7) 0.0025(8)
C23 0.0407(11) 0.097(2) 0.0480(13) 0.0081(13) 0.0084(10) 0.0077(12)
C24 0.0388(12) 0.132(3) 0.0569(15) 0.0024(17) 0.0047(11) 0.0180(15)
C25 0.0553(15) 0.089(2) 0.0561(15) -0.0016(14) -0.0058(12) 0.0285(14)
C26 0.0687(17) 0.0682(17) 0.0639(16) 0.0178(13) -0.0047(13) 0.0081(13)
C27 0.0468(12) 0.0557(13) 0.0594(14) 0.0129(11) -0.0006(10) -0.0013(10)
C28 0.0757(17) 0.0702(16) 0.0413(12) -0.0123(11) 0.0120(11) 0.0115(13)

loop_
_atom_type_symbol
_atom_type_description
_atom_type_scat_dispersion_real
_atom_type_scat_dispersion_imag
_atom_type_scat_source
C C 0.0033 0.0016 'International Tables Vol C Tables 4.2.6.8 and 6.1.1.4'
H H 0.0000 0.0000 'International Tables Vol C Tables 4.2.6.8 and 6.1.1.4'
N N 0.0061 0.0033 'International Tables Vol C Tables 4.2.6.8 and 6.1.1.4'
Ni Ni 0.3393 1.1124 'International Tables Vol C Tables 4.2.6.8 and 6.1.1.4'
O O 0.0106 0.0060 'International Tables Vol C Tables 4.2.6.8 and 6.1.1.4'
P P 0.1023 0.0942 'International Tables Vol C Tables 4.2.6.8 and 6.1.1.4'
S S 0.1246 0.1234 'International Tables Vol C Tables 4.2.6.8 and 6.1.1.4'

loop_
_geom_angle_atom_site_label_1
_geom_angle_atom_site_label_2
_geom_angle_atom_site_label_3
_geom_angle
_geom_angle_site_symmetry_1
_geom_angle_site_symmetry_3
_geom_angle_publ_flag
O1 Ni1 P1 85.47(4) . . ?
O1 Ni1 N3 96.72(6) . . ?
O1 Ni1 N1 176.00(6) . . ?
N3 Ni1 P1 168.63(5) . . ?
N1 Ni1 P1 94.97(5) . . ?
N1 Ni1 N3 83.62(7) . . ?
C2 S1 C5 89.41(10) . . ?
C7 P1 Ni1 115.05(6) . . ?
C7 P1 C16 104.91(9) . . ?
C7 P1 C22 106.69(9) . . ?
C16 P1 Ni1 115.71(6) . . ?
C16 P1 C22 105.98(9) . . ?
C22 P1 Ni1 107.81(7) . . ?
C15 O1 Ni1 115.51(12) . . ?
C6 N3 Ni1 139.72(13) . . ?
C2 N3 Ni1 108.22(13) . . ?
C2 N3 C6 112.02(16) . . ?
C2 N2 N1 108.28(15) . . ?
N2 N1 Ni1 114.85(12) . . ?
C8 N1 Ni1 132.42(13) . . ?
C8 N1 N2 112.55(15) . . ?
N3 C6 C5 113.85(18) . . ?
C1 C6 N3 127.36(18) . . ?
C1 C6 C5 118.79(19) . . ?
C6 C1 H1 120.4 . . ?
C14 C1 C6 119.3(2) . . ?
C14 C1 H1 120.4 . . ?
C1 C14 H14 119.3 . . ?
C3 C14 C1 121.3(2) . . ?
C3 C14 H14 119.3 . . ?
C14 C3 H3 119.8 . . ?
C4 C3 C14 120.3(2) . . ?
C4 C3 H3 119.8 . . ?
C3 C4 H4 120.7 . . ?
C3 C4 C5 118.7(2) . . ?
C5 C4 H4 120.7 . . ?
C6 C5 S1 110.47(16) . . ?
C4 C5 S1 127.96(18) . . ?
C4 C5 C6 121.6(2) . . ?
N3 C2 S1 114.25(15) . . ?
N2 C2 S1 120.88(15) . . ?
N2 C2 N3 124.83(17) . . ?
C9 C7 P1 120.98(15) . . ?
C9 C7 C13 119.19(18) . . ?
C13 C7 P1 119.83(15) . . ?
C7 C9 H9 119.5 . . ?
C10 C9 C7 121.1(2) . . ?
C10 C9 H9 119.5 . . ?
C9 C10 H10 120.1 . . ?
C11 C10 C9 119.8(2) . . ?
C11 C10 H10 120.1 . . ?
C10 C11 H11 120.0 . . ?
C12 C11 C10 120.1(2) . . ?
C12 C11 H11 120.0 . . ?
C11 C12 H12 119.3 . . ?
C11 C12 C13 121.3(2) . . ?
C13 C12 H12 119.3 . . ?
C7 C13 C8 126.68(17) . . ?
C12 C13 C7 118.49(18) . . ?
C12 C13 C8 114.82(17) . . ?
N1 C8 C13 129.41(17) . . ?
N1 C8 H8 115.3 . . ?
C13 C8 H8 115.3 . . ?
O1 C15 C28 114.55(18) . . ?
O2 C15 O1 124.69(18) . . ?
O2 C15 C28 120.75(19) . . ?
C17 C16 P1 122.32(16) . . ?
C17 C16 C21 119.59(19) . . ?
C21 C16 P1 118.06(15) . . ?
C16 C17 H17 120.0 . . ?
C16 C17 C18 119.9(2) . . ?
C18 C17 H17 120.0 . . ?
C17 C18 H18 119.9 . . ?
C19 C18 C17 120.2(2) . . ?
C19 C18 H18 119.9 . . ?
C18 C19 H19 119.9 . . ?
C18 C19 C20 120.3(2) . . ?
C20 C19 H19 119.9 . . ?
C19 C20 H20 119.8 . . ?
C19 C20 C21 120.4(2) . . ?
C21 C20 H20 119.8 . . ?
C16 C21 H21 120.2 . . ?
C20 C21 C16 119.6(2) . . ?
C20 C21 H21 120.2 . . ?
C23 C22 P1 122.42(17) . . ?
C23 C22 C27 118.7(2) . . ?
C27 C22 P1 118.84(16) . . ?
C22 C23 H23 119.9 . . ?
C22 C23 C24 120.3(2) . . ?
C24 C23 H23 119.9 . . ?
C23 C24 H24 119.8 . . ?
C25 C24 C23 120.5(3) . . ?
C25 C24 H24 119.8 . . ?
C24 C25 H25 120.0 . . ?
C24 C25 C26 120.0(2) . . ?
C26 C25 H25 120.0 . . ?
C25 C26 H26 119.9 . . ?
C25 C26 C27 120.2(3) . . ?
C27 C26 H26 119.9 . . ?
C22 C27 C26 120.3(2) . . ?
C22 C27 H27 119.8 . . ?
C26 C27 H27 119.8 . . ?
C15 C28 H28A 109.5 . . ?
C15 C28 H28B 109.5 . . ?
C15 C28 H28C 109.5 . . ?
H28A C28 H28B 109.5 . . ?
H28A C28 H28C 109.5 . . ?
H28B C28 H28C 109.5 . . ?

loop_
_geom_bond_atom_site_label_1
_geom_bond_atom_site_label_2
_geom_bond_distance
_geom_bond_site_symmetry_2
_geom_bond_publ_flag
Ni1 P1 2.1542(5) . ?
Ni1 O1 1.8768(13) . ?
Ni1 N3 1.9074(16) . ?
Ni1 N1 1.8857(15) . ?
S1 C5 1.749(2) . ?
S1 C2 1.748(2) . ?
P1 C7 1.8000(19) . ?
P1 C16 1.8109(19) . ?
P1 C22 1.827(2) . ?
O1 C15 1.290(2) . ?
O2 C15 1.222(2) . ?
N3 C6 1.390(2) . ?
N3 C2 1.340(2) . ?
N2 N1 1.405(2) . ?
N2 C2 1.312(3) . ?
N1 C8 1.297(2) . ?
C6 C1 1.389(3) . ?
C6 C5 1.403(3) . ?
C1 H1 0.9300 . ?
C1 C14 1.388(3) . ?
C14 H14 0.9300 . ?
C14 C3 1.383(3) . ?
C3 H3 0.9300 . ?
C3 C4 1.378(4) . ?
C4 H4 0.9300 . ?
C4 C5 1.390(3) . ?
C7 C9 1.393(3) . ?
C7 C13 1.408(3) . ?
C9 H9 0.9300 . ?
C9 C10 1.385(3) . ?
C10 H10 0.9300 . ?
C10 C11 1.378(3) . ?
C11 H11 0.9300 . ?
C11 C12 1.375(3) . ?
C12 H12 0.9300 . ?
C12 C13 1.402(3) . ?
C13 C8 1.447(3) . ?
C8 H8 0.9300 . ?
C15 C28 1.507(3) . ?
C16 C17 1.387(3) . ?
C16 C21 1.392(3) . ?
C17 H17 0.9300 . ?
C17 C18 1.387(3) . ?
C18 H18 0.9300 . ?
C18 C19 1.367(4) . ?
C19 H19 0.9300 . ?
C19 C20 1.377(4) . ?
C20 H20 0.9300 . ?
C20 C21 1.383(3) . ?
C21 H21 0.9300 . ?
C22 C23 1.383(3) . ?
C22 C27 1.384(3) . ?
C23 H23 0.9300 . ?
C23 C24 1.385(3) . ?
C24 H24 0.9300 . ?
C24 C25 1.363(4) . ?
C25 H25 0.9300 . ?
C25 C26 1.367(4) . ?
C26 H26 0.9300 . ?
C26 C27 1.387(3) . ?
C27 H27 0.9300 . ?
C28 H28A 0.9600 . ?
C28 H28B 0.9600 . ?
C28 H28C 0.9600 . ?

loop_
_geom_torsion_atom_site_label_1
_geom_torsion_atom_site_label_2
_geom_torsion_atom_site_label_3
_geom_torsion_atom_site_label_4
_geom_torsion
_geom_torsion_site_symmetry_1
_geom_torsion_site_symmetry_2
_geom_torsion_site_symmetry_3
_geom_torsion_site_symmetry_4
_geom_torsion_publ_flag
Ni1 P1 C7 C9 168.93(16) . . . . ?
Ni1 P1 C7 C13 -10.54(18) . . . . ?
Ni1 P1 C16 C17 117.20(15) . . . . ?
Ni1 P1 C16 C21 -60.80(17) . . . . ?
Ni1 P1 C22 C23 146.63(18) . . . . ?
Ni1 P1 C22 C27 -34.46(19) . . . . ?
Ni1 O1 C15 O2 9.3(3) . . . . ?
Ni1 O1 C15 C28 -169.47(15) . . . . ?
Ni1 N3 C6 C1 1.2(3) . . . . ?
Ni1 N3 C6 C5 -178.29(16) . . . . ?
Ni1 N3 C2 S1 179.13(9) . . . . ?
Ni1 N3 C2 N2 1.4(2) . . . . ?
Ni1 N1 C8 C13 6.8(3) . . . . ?
P1 Ni1 O1 C15 104.70(13) . . . . ?
P1 Ni1 N1 N2 172.78(11) . . . . ?
P1 Ni1 N1 C8 -12.56(18) . . . . ?
P1 C7 C9 C10 178.47(19) . . . . ?
P1 C7 C13 C12 -178.93(16) . . . . ?
P1 C7 C13 C8 2.5(3) . . . . ?
P1 C16 C17 C18 -178.75(16) . . . . ?
P1 C16 C21 C20 179.13(18) . . . . ?
P1 C22 C23 C24 178.7(2) . . . . ?
P1 C22 C27 C26 -178.4(2) . . . . ?
N3 Ni1 O1 C15 -86.51(14) . . . . ?
N3 Ni1 N1 N2 4.11(12) . . . . ?
N3 Ni1 N1 C8 178.78(18) . . . . ?
N3 C6 C1 C14 179.3(2) . . . . ?
N3 C6 C5 S1 0.6(2) . . . . ?
N3 C6 C5 C4 -179.6(2) . . . . ?
N2 N1 C8 C13 -178.40(18) . . . . ?
N1 N2 C2 S1 -175.81(13) . . . . ?
N1 N2 C2 N3 1.8(3) . . . . ?
C6 N3 C2 S1 1.0(2) . . . . ?
C6 N3 C2 N2 -176.74(18) . . . . ?
C6 C1 C14 C3 0.5(4) . . . . ?
C1 C6 C5 S1 -178.87(16) . . . . ?
C1 C6 C5 C4 0.9(3) . . . . ?
C1 C14 C3 C4 0.8(4) . . . . ?
C14 C3 C4 C5 -1.2(4) . . . . ?
C3 C4 C5 S1 -179.94(19) . . . . ?
C3 C4 C5 C6 0.4(4) . . . . ?
C5 S1 C2 N3 -0.56(16) . . . . ?
C5 S1 C2 N2 177.30(18) . . . . ?
C5 C6 C1 C14 -1.3(3) . . . . ?
C2 S1 C5 C6 -0.06(16) . . . . ?
C2 S1 C5 C4 -179.8(2) . . . . ?
C2 N3 C6 C1 178.4(2) . . . . ?
C2 N3 C6 C5 -1.1(2) . . . . ?
C2 N2 N1 Ni1 -4.22(19) . . . . ?
C2 N2 N1 C8 -179.96(16) . . . . ?
C7 P1 C16 C17 -114.87(17) . . . . ?
C7 P1 C16 C21 67.12(17) . . . . ?
C7 P1 C22 C23 22.5(2) . . . . ?
C7 P1 C22 C27 -158.56(18) . . . . ?
C7 C9 C10 C11 1.3(4) . . . . ?
C7 C13 C8 N1 0.9(3) . . . . ?
C9 C7 C13 C12 1.6(3) . . . . ?
C9 C7 C13 C8 -177.0(2) . . . . ?
C9 C10 C11 C12 -0.1(4) . . . . ?
C10 C11 C12 C13 -0.4(4) . . . . ?
C11 C12 C13 C7 -0.4(3) . . . . ?
C11 C12 C13 C8 178.3(2) . . . . ?
C12 C13 C8 N1 -177.7(2) . . . . ?
C13 C7 C9 C10 -2.1(3) . . . . ?
C16 P1 C7 C9 40.6(2) . . . . ?
C16 P1 C7 C13 -138.86(16) . . . . ?
C16 P1 C22 C23 -88.9(2) . . . . ?
C16 P1 C22 C27 90.01(19) . . . . ?
C16 C17 C18 C19 -0.4(3) . . . . ?
C17 C16 C21 C20 1.1(3) . . . . ?
C17 C18 C19 C20 1.3(4) . . . . ?
C18 C19 C20 C21 -1.0(4) . . . . ?
C19 C20 C21 C16 -0.2(4) . . . . ?
C21 C16 C17 C18 -0.8(3) . . . . ?
C22 P1 C7 C9 -71.55(19) . . . . ?
C22 P1 C7 C13 108.98(16) . . . . ?
C22 P1 C16 C17 -2.21(19) . . . . ?
C22 P1 C16 C21 179.79(16) . . . . ?
C22 C23 C24 C25 0.1(5) . . . . ?
C23 C22 C27 C26 0.6(4) . . . . ?
C23 C24 C25 C26 -0.3(5) . . . . ?
C24 C25 C26 C27 0.7(5) . . . . ?
C25 C26 C27 C22 -0.9(4) . . . . ?
C27 C22 C23 C24 -0.2(4) . . . . ?
